data_1548857
loop_
_publ_author_name
'Sun, Xianglang'
'Xue, Qifan'
'Zhu, Zonglong'
'Xiao, Qi'
'Jiang, Kui'
'Yip, Hin-Lap'
'Yan, He'
'Li, Zhong'an'

_publ_section_title
;
 Fluoranthene-based dopant-free hole transporting materials for efficient
 perovskite solar cells.
;
_journal_issue 10
_journal_name_full 'Chemical science'
_journal_page_first 2698
_journal_page_last 2704
_journal_paper_doi 10.1039/c7sc05484j
_journal_volume 9
_journal_year 2018
_chemical_formula_sum 'C46 H34 N4 O4'
_chemical_formula_weight 706.77
_space_group_crystal_system monoclinic
_space_group_IT_number 14
_space_group_name_Hall '-P 2ybc'
_space_group_name_H-M_alt 'P 1 21/c 1'
_symmetry_space_group_name_Hall '-P 2ybc'
_symmetry_space_group_name_H-M 'P 1 21/c 1'
_atom_sites_solution_hydrogens geom
_audit_creation_method SHELXL-2014/7
_audit_update_record
;
2017-12-05 deposited with the CCDC.
2018-02-02 downloaded from the CCDC.
;
_cell_angle_alpha 90
_cell_angle_beta 99.826(2)
_cell_angle_gamma 90
_cell_formula_units_Z 4
_cell_length_a 14.1565(18)
_cell_length_b 17.917(2)
_cell_length_c 14.4208(18)
_cell_measurement_temperature 100(2)
_cell_volume 3604.1(8)
_computing_structure_refinement 'SHELXL-2014/7 (Sheldrick, 2014)'
_diffrn_ambient_temperature 100(2)
_diffrn_measured_fraction_theta_full 0.997
_diffrn_measured_fraction_theta_max 0.997
_diffrn_radiation_type MoK\a
_diffrn_radiation_wavelength 0.71073
_diffrn_reflns_av_R_equivalents 0.0411
_diffrn_reflns_av_unetI/netI 0.0416
_diffrn_reflns_Laue_measured_fraction_full 0.997
_diffrn_reflns_Laue_measured_fraction_max 0.997
_diffrn_reflns_limit_h_max 17
_diffrn_reflns_limit_h_min -17
_diffrn_reflns_limit_k_max 21
_diffrn_reflns_limit_k_min -21
_diffrn_reflns_limit_l_max 15
_diffrn_reflns_limit_l_min -17
_diffrn_reflns_number 25692
_diffrn_reflns_point_group_measured_fraction_full 0.997
_diffrn_reflns_point_group_measured_fraction_max 0.997
_diffrn_reflns_theta_full 25.242
_diffrn_reflns_theta_max 25.497
_diffrn_reflns_theta_min 1.829
_exptl_absorpt_coefficient_mu 0.084
_exptl_crystal_density_diffrn 1.303
_exptl_crystal_F_000 1480
_exptl_crystal_size_max 0.120
_exptl_crystal_size_mid 0.100
_exptl_crystal_size_min 0.100
_refine_diff_density_max 0.723
_refine_diff_density_min -0.284
_refine_diff_density_rms 0.049
_refine_ls_extinction_method none
_refine_ls_goodness_of_fit_ref 1.035
_refine_ls_hydrogen_treatment constr
_refine_ls_matrix_type full
_refine_ls_number_parameters 574
_refine_ls_number_reflns 6686
_refine_ls_number_restraints 46
_refine_ls_restrained_S_all 1.055
_refine_ls_R_factor_all 0.0899
_refine_ls_R_factor_gt 0.0569
_refine_ls_shift/su_max 0.001
_refine_ls_shift/su_mean 0.000
_refine_ls_structure_factor_coef Fsqd
_refine_ls_weighting_details 'w=1/[\s^2^(Fo^2^)+(0.0901P)^2^+2.4244P] where P=(Fo^2^+2Fc^2^)/3'
_refine_ls_weighting_scheme calc
_refine_ls_wR_factor_gt 0.1487
_refine_ls_wR_factor_ref 0.1833
_reflns_Friedel_coverage 0.000
_reflns_number_gt 4605
_reflns_number_total 6686
_reflns_threshold_expression 'I > 2\s(I)'
_cod_data_source_file c7sc05484j2.cif
_cod_data_source_block mo_170523l_0m
_cod_depositor_comments 'Adding full bibliography for 1548856--1548858.cif.'
_cod_database_code 1548857
_shelx_shelxl_version_number 2014/7
_shelx_space_group_comment
;
The symmetry employed for this shelxl refinement is uniquely defined
by the following loop, which should always be used as a source of
symmetry information in preference to the above space-group names.
They are only intended as comments.
;
_shelx_estimated_absorpt_t_min 0.990
_shelx_estimated_absorpt_t_max 0.992

loop_
_space_group_symop_operation_xyz
'x, y, z'
'-x, y+1/2, -z+1/2'
'-x, -y, -z'
'x, -y-1/2, z-1/2'

loop_
_atom_site_label
_atom_site_type_symbol
_atom_site_fract_x
_atom_site_fract_y
_atom_site_fract_z
_atom_site_U_iso_or_equiv
_atom_site_adp_type
_atom_site_occupancy
_atom_site_site_symmetry_order
_atom_site_calc_flag
_atom_site_refinement_flags_posn
_atom_site_refinement_flags_adp
_atom_site_refinement_flags_occupancy
_atom_site_disorder_assembly
_atom_site_disorder_group
C1 C 0.8728(2) 1.05369(15) 0.1577(2) 0.0492(7) Uani 1 1 d . . . . .
C2 C 0.87732(17) 1.02709(15) 0.2477(2) 0.0426(6) Uani 1 1 d . . . . .
H2 H 0.8918 1.0600 0.2999 0.051 Uiso 1 1 calc R U . . .
C3 C 0.86060(18) 0.95211(15) 0.2623(2) 0.0410(6) Uani 1 1 d . . . . .
H3 H 0.8644 0.9341 0.3247 0.049 Uiso 1 1 calc R U . . .
C4 C 0.83839(18) 0.90289(14) 0.18754(19) 0.0402(6) Uani 1 1 d . . . . .
C5 C 0.8324(2) 0.93072(15) 0.0974(2) 0.0529(8) Uani 1 1 d . . . . .
H5 H 0.8160 0.8983 0.0450 0.063 Uiso 1 1 calc R U . . .
C6 C 0.8500(3) 1.00503(16) 0.0826(2) 0.0604(9) Uani 1 1 d . . . . .
H6 H 0.8465 1.0231 0.0202 0.072 Uiso 1 1 calc R U . . .
C7 C 0.81320(19) 0.70640(14) 0.11785(18) 0.0393(6) Uani 1 1 d . . . . .
H7 H 0.7522 0.6975 0.1347 0.047 Uiso 1 1 calc R U . . .
C8 C 0.86296(18) 0.77177(14) 0.14727(19) 0.0399(6) Uani 1 1 d . . . . .
C9 C 0.8520(2) 0.65452(17) 0.06446(19) 0.0468(7) Uani 1 1 d . . . . .
H9 H 0.8189 0.6093 0.0466 0.056 Uiso 1 1 calc R U . . .
C10 C 0.9395(2) 0.66849(19) 0.0369(2) 0.0552(8) Uani 1 1 d D . . . .
C11 C 0.9886(2) 0.73413(19) 0.0646(2) 0.0562(8) Uani 1 1 d . . . . .
H11 H 1.0482 0.7442 0.0452 0.067 Uiso 1 1 calc R U . . .
C12 C 0.9506(2) 0.78448(16) 0.1202(2) 0.0498(7) Uani 1 1 d . . . . .
H12 H 0.9852 0.8287 0.1404 0.060 Uiso 1 1 calc R U . . .
C13 C 0.76806(18) 0.80367(15) 0.27086(19) 0.0399(6) Uani 1 1 d . . . . .
C14 C 0.69271(18) 0.84852(14) 0.28968(19) 0.0396(6) Uani 1 1 d . . . . .
H14 H 0.6773 0.8937 0.2561 0.047 Uiso 1 1 calc R U . . .
C15 C 0.64105(17) 0.82597(14) 0.35793(18) 0.0363(6) Uani 1 1 d . . . . .
C16 C 0.56085(17) 0.86261(13) 0.39317(18) 0.0350(6) Uani 1 1 d . . . . .
C17 C 0.51069(18) 0.92764(14) 0.37193(19) 0.0399(6) Uani 1 1 d . . . . .
H17 H 0.5267 0.9611 0.3259 0.048 Uiso 1 1 calc R U . . .
C18 C 0.43441(18) 0.94336(13) 0.42064(19) 0.0371(6) Uani 1 1 d . . . . .
C19 C 0.41135(18) 0.89768(13) 0.49204(18) 0.0359(6) Uani 1 1 d . . . . .
C20 C 0.46609(17) 0.83144(13) 0.51823(17) 0.0347(6) Uani 1 1 d . . . . .
C21 C 0.45600(18) 0.77937(13) 0.59089(17) 0.0345(6) Uani 1 1 d . . . . .
C22 C 0.51098(19) 0.71537(14) 0.59889(17) 0.0372(6) Uani 1 1 d . . . . .
H22 H 0.5022 0.6801 0.6459 0.045 Uiso 1 1 calc R U . . .
C23 C 0.57906(19) 0.69932(14) 0.54167(17) 0.0375(6) Uani 1 1 d . . . . .
H23 H 0.6138 0.6537 0.5487 0.045 Uiso 1 1 calc R U . . .
C24 C 0.59461(18) 0.75088(13) 0.47500(17) 0.0348(6) Uani 1 1 d . . . . .
C25 C 0.66099(17) 0.75803(13) 0.40710(17) 0.0343(6) Uani 1 1 d . . . . .
C26 C 0.73429(19) 0.71377(14) 0.38727(18) 0.0386(6) Uani 1 1 d . . . . .
H26 H 0.7479 0.6676 0.4191 0.046 Uiso 1 1 calc R U . . .
C27 C 0.78822(19) 0.73665(14) 0.32088(18) 0.0404(6) Uani 1 1 d . . . . .
H27 H 0.8399 0.7064 0.3089 0.049 Uiso 1 1 calc R U . . .
C28 C 0.53672(17) 0.81583(13) 0.46471(17) 0.0340(6) Uani 1 1 d . . . . .
C29 C 0.3771(2) 1.00884(15) 0.3945(2) 0.0434(6) Uani 1 1 d . . . . .
C30 C 0.3278(2) 0.91814(14) 0.53096(19) 0.0411(6) Uani 1 1 d . . . . .
C31 C 0.42390(17) 0.85290(13) 0.72353(17) 0.0330(5) Uani 1 1 d . . . . .
C32 C 0.35575(18) 0.89566(14) 0.75879(18) 0.0363(6) Uani 1 1 d . . . . .
H32 H 0.2896 0.8845 0.7405 0.044 Uiso 1 1 calc R U . . .
C33 C 0.38319(18) 0.95386(14) 0.81976(18) 0.0363(6) Uani 1 1 d . . . . .
H33 H 0.3361 0.9824 0.8436 0.044 Uiso 1 1 calc R U . . .
C34 C 0.48042(17) 0.97099(13) 0.84666(17) 0.0334(5) Uani 1 1 d . . . . .
C35 C 0.54824(17) 0.92771(13) 0.81386(17) 0.0344(6) Uani 1 1 d . . . . .
H35 H 0.6145 0.9383 0.8330 0.041 Uiso 1 1 calc R U . . .
C36 C 0.52000(17) 0.86867(13) 0.75298(17) 0.0337(5) Uani 1 1 d . . . . .
H36 H 0.5672 0.8388 0.7313 0.040 Uiso 1 1 calc R U . . .
C43 C 0.9228(3) 1.17586(17) 0.2110(3) 0.0726(11) Uani 1 1 d . . . . .
H43A H 0.8733 1.1820 0.2503 0.109 Uiso 1 1 calc R U . . .
H43B H 0.9376 1.2245 0.1858 0.109 Uiso 1 1 calc R U . . .
H43C H 0.9808 1.1550 0.2489 0.109 Uiso 1 1 calc R U . . .
C44 C 0.59905(19) 1.04746(15) 0.9363(2) 0.0446(7) Uani 1 1 d . . . . .
H44A H 0.6292 1.0038 0.9700 0.067 Uiso 1 1 calc R U . . .
H44B H 0.6051 1.0904 0.9789 0.067 Uiso 1 1 calc R U . . .
H44C H 0.6308 1.0586 0.8826 0.067 Uiso 1 1 calc R U . . .
C37 C 0.3261(6) 0.7422(5) 0.6831(6) 0.025(3) Uani 0.501(9) 1 d DG . P A 1
C38 C 0.3213(5) 0.7258(4) 0.7764(5) 0.035(2) Uani 0.501(9) 1 d DG . P A 1
H38 H 0.3610 0.7519 0.8257 0.041 Uiso 0.501(9) 1 calc R U P A 1
C39 C 0.2585(5) 0.6712(3) 0.7976(4) 0.0321(17) Uani 0.501(9) 1 d DG . P A 1
H39 H 0.2553 0.6600 0.8614 0.039 Uiso 0.501(9) 1 calc R U P A 1
C40 C 0.2005(5) 0.6331(3) 0.7255(5) 0.040(2) Uani 0.501(9) 1 d DG . P A 1
C41 C 0.2052(5) 0.6495(4) 0.6322(5) 0.041(3) Uani 0.501(9) 1 d DG . P A 1
H41 H 0.1656 0.6234 0.5829 0.049 Uiso 0.501(9) 1 calc R U P A 1
C42 C 0.2680(6) 0.7040(5) 0.6110(5) 0.031(2) Uani 0.501(9) 1 d DG . P A 1
H42 H 0.2713 0.7152 0.5472 0.038 Uiso 0.501(9) 1 calc R U P A 1
C46 C 0.1173(5) 0.5137(3) 0.7017(7) 0.073(3) Uani 0.501(9) 1 d D . P A 1
H46A H 0.0672 0.5226 0.6469 0.109 Uiso 0.501(9) 1 calc R U P A 1
H46B H 0.0938 0.4782 0.7442 0.109 Uiso 0.501(9) 1 calc R U P A 1
H46C H 0.1743 0.4932 0.6809 0.109 Uiso 0.501(9) 1 calc R U P A 1
O4 O 0.1404(5) 0.5801(3) 0.7484(6) 0.077(3) Uani 0.501(9) 1 d D . P A 1
C37' C 0.3261(8) 0.7388(6) 0.6616(10) 0.036(3) Uani 0.499(9) 1 d D . P A 2
C38' C 0.3204(7) 0.7091(6) 0.7492(8) 0.041(2) Uani 0.499(9) 1 d D . P A 2
H38' H 0.3624 0.7259 0.8037 0.049 Uiso 0.499(9) 1 calc R U P A 2
C39' C 0.2523(7) 0.6544(6) 0.7561(8) 0.053(2) Uani 0.499(9) 1 d D . P A 2
H39' H 0.2466 0.6338 0.8156 0.064 Uiso 0.499(9) 1 calc R U P A 2
C40' C 0.1925(6) 0.6304(5) 0.6749(10) 0.053(4) Uani 0.499(9) 1 d D . P A 2
C41' C 0.1991(8) 0.6624(6) 0.5893(7) 0.051(3) Uani 0.499(9) 1 d D . P A 2
H41' H 0.1575 0.6460 0.5343 0.062 Uiso 0.499(9) 1 calc R U P A 2
C42' C 0.2632(8) 0.7160(7) 0.5824(8) 0.040(2) Uani 0.499(9) 1 d D . P A 2
H42' H 0.2655 0.7385 0.5232 0.048 Uiso 0.499(9) 1 calc R U P A 2
C46' C 0.1209(7) 0.5530(7) 0.7748(9) 0.122(6) Uani 0.499(9) 1 d D U P A 2
H46D H 0.1808 0.5282 0.8026 0.182 Uiso 0.499(9) 1 calc R U P A 2
H46E H 0.0670 0.5187 0.7750 0.182 Uiso 0.499(9) 1 calc R U P A 2
H46F H 0.1118 0.5976 0.8116 0.182 Uiso 0.499(9) 1 calc R U P A 2
O4' O 0.1260(4) 0.5758(4) 0.6730(7) 0.090(3) Uani 0.499(9) 1 d D U P A 2
C45 C 1.0521(5) 0.6342(7) -0.0546(7) 0.158(5) Uani 0.649(9) 1 d D . P B 1
H45A H 1.0337 0.6726 -0.1028 0.237 Uiso 0.649(9) 1 calc R U P B 1
H45B H 1.0786 0.5910 -0.0829 0.237 Uiso 0.649(9) 1 calc R U P B 1
H45C H 1.1004 0.6544 -0.0041 0.237 Uiso 0.649(9) 1 calc R U P B 1
O3 O 0.9684(5) 0.6114(4) -0.0163(5) 0.083(3) Uani 0.649(9) 1 d D U P B 1
C45' C 0.9797(7) 0.5424(5) -0.0071(6) 0.054(3) Uani 0.351(9) 1 d D U P B -2
H45D H 0.9889 0.5302 0.0601 0.081 Uiso 0.351(9) 1 calc R U P B -2
H45E H 1.0288 0.5170 -0.0360 0.081 Uiso 0.351(9) 1 calc R U P B -2
H45F H 0.9160 0.5258 -0.0377 0.081 Uiso 0.351(9) 1 calc R U P B -2
O3' O 0.9881(10) 0.6248(4) -0.0191(10) 0.087(6) Uani 0.351(9) 1 d D . P B -2
N1 N 0.33194(18) 1.06113(14) 0.3733(2) 0.0571(7) Uani 1 1 d . . . . .
N2 N 0.2591(2) 0.93889(15) 0.55474(19) 0.0595(7) Uani 1 1 d . . . . .
N3 N 0.82226(16) 0.82569(12) 0.20227(17) 0.0440(6) Uani 1 1 d . . . . .
N4 N 0.39324(15) 0.79633(11) 0.65530(15) 0.0351(5) Uani 1 1 d D . . . .
O1 O 0.8887(2) 1.12648(11) 0.13507(17) 0.0737(7) Uani 1 1 d . . . . .
O2 O 0.49981(12) 1.03230(9) 0.90333(13) 0.0391(4) Uani 1 1 d . . . . .

loop_
_atom_site_aniso_label
_atom_site_aniso_U_11
_atom_site_aniso_U_22
_atom_site_aniso_U_33
_atom_site_aniso_U_23
_atom_site_aniso_U_13
_atom_site_aniso_U_12
C1 0.0534(17) 0.0316(14) 0.0570(19) 0.0011(13) -0.0066(14) -0.0094(12)
C2 0.0304(13) 0.0424(15) 0.0526(17) -0.0073(13) -0.0003(12) -0.0049(11)
C3 0.0326(13) 0.0485(16) 0.0418(15) 0.0017(12) 0.0062(11) -0.0066(11)
C4 0.0368(14) 0.0345(14) 0.0461(16) 0.0065(12) -0.0018(11) -0.0050(11)
C5 0.074(2) 0.0347(15) 0.0413(16) 0.0034(12) -0.0150(14) -0.0128(13)
C6 0.095(3) 0.0386(16) 0.0393(17) 0.0087(13) -0.0125(16) -0.0160(16)
C7 0.0421(14) 0.0382(14) 0.0360(14) 0.0093(11) 0.0025(11) -0.0036(11)
C8 0.0409(14) 0.0350(14) 0.0429(15) 0.0140(12) 0.0048(11) -0.0006(11)
C9 0.0533(17) 0.0496(17) 0.0356(15) 0.0044(13) 0.0020(12) -0.0034(13)
C10 0.0508(18) 0.075(2) 0.0395(17) -0.0010(15) 0.0080(13) 0.0068(16)
C11 0.0433(16) 0.068(2) 0.0580(19) 0.0101(17) 0.0110(14) -0.0024(15)
C12 0.0421(16) 0.0453(16) 0.0609(19) 0.0111(14) 0.0061(14) -0.0044(12)
C13 0.0391(14) 0.0387(14) 0.0394(15) 0.0042(11) -0.0008(11) -0.0088(11)
C14 0.0366(14) 0.0342(13) 0.0451(15) 0.0089(11) -0.0011(11) -0.0062(11)
C15 0.0346(13) 0.0325(13) 0.0375(14) 0.0028(11) -0.0058(10) -0.0081(10)
C16 0.0344(13) 0.0286(12) 0.0383(14) 0.0035(11) -0.0049(10) -0.0082(10)
C17 0.0394(14) 0.0319(13) 0.0453(15) 0.0093(11) -0.0012(11) -0.0085(11)
C18 0.0346(13) 0.0283(12) 0.0448(15) 0.0046(11) -0.0034(11) -0.0047(10)
C19 0.0383(14) 0.0291(12) 0.0363(14) -0.0003(11) -0.0048(11) -0.0053(10)
C20 0.0369(13) 0.0285(12) 0.0348(14) -0.0013(10) -0.0049(10) -0.0042(10)
C21 0.0423(14) 0.0284(12) 0.0304(13) -0.0008(10) -0.0008(10) -0.0042(10)
C22 0.0508(15) 0.0301(13) 0.0292(13) 0.0030(10) 0.0022(11) -0.0031(11)
C23 0.0495(15) 0.0286(12) 0.0322(14) 0.0009(10) 0.0012(11) 0.0028(11)
C24 0.0418(14) 0.0298(12) 0.0290(13) -0.0009(10) -0.0047(10) -0.0039(10)
C25 0.0391(13) 0.0310(12) 0.0292(13) 0.0011(10) -0.0043(10) -0.0052(10)
C26 0.0498(15) 0.0319(13) 0.0305(13) 0.0035(11) -0.0033(11) -0.0025(11)
C27 0.0431(14) 0.0365(14) 0.0389(14) 0.0012(12) -0.0010(11) -0.0018(11)
C28 0.0357(13) 0.0302(12) 0.0319(13) 0.0010(10) -0.0060(10) -0.0069(10)
C29 0.0429(15) 0.0323(14) 0.0541(17) 0.0083(12) 0.0057(12) -0.0043(12)
C30 0.0459(16) 0.0358(14) 0.0385(15) 0.0058(12) -0.0019(12) 0.0016(12)
C31 0.0378(13) 0.0281(12) 0.0309(13) 0.0023(10) -0.0001(10) -0.0021(10)
C32 0.0331(13) 0.0375(13) 0.0367(14) -0.0008(11) 0.0009(10) -0.0044(10)
C33 0.0357(13) 0.0357(13) 0.0358(14) -0.0006(11) 0.0015(11) 0.0037(10)
C34 0.0377(13) 0.0246(12) 0.0350(13) 0.0003(10) -0.0021(10) -0.0005(10)
C35 0.0302(12) 0.0314(13) 0.0384(14) 0.0016(11) -0.0030(10) -0.0018(10)
C36 0.0346(13) 0.0289(12) 0.0357(13) 0.0033(10) 0.0010(10) 0.0034(10)
C43 0.072(2) 0.0369(16) 0.100(3) -0.0140(18) -0.011(2) -0.0148(15)
C44 0.0401(15) 0.0406(15) 0.0504(17) -0.0099(13) 0.0001(12) -0.0093(11)
C37 0.018(4) 0.022(4) 0.030(6) -0.010(4) -0.009(3) -0.004(3)
C38 0.040(4) 0.027(4) 0.033(5) 0.002(3) -0.004(3) -0.007(3)
C39 0.028(3) 0.029(3) 0.037(4) 0.005(3) -0.002(3) -0.001(2)
C40 0.036(4) 0.034(4) 0.052(6) -0.028(4) 0.015(4) -0.007(3)
C41 0.028(4) 0.045(8) 0.053(7) -0.027(6) 0.017(5) -0.017(4)
C42 0.021(3) 0.037(5) 0.033(5) -0.019(4) -0.003(3) 0.002(3)
C46 0.063(5) 0.031(4) 0.138(8) -0.017(4) 0.056(5) -0.020(3)
O4 0.071(4) 0.036(3) 0.148(7) -0.044(4) 0.084(5) -0.037(3)
C37' 0.048(6) 0.032(5) 0.028(4) 0.004(3) 0.011(4) 0.018(4)
C38' 0.033(4) 0.046(5) 0.039(5) 0.003(5) -0.009(3) -0.001(3)
C39' 0.041(4) 0.059(6) 0.053(6) 0.023(5) -0.008(5) -0.001(4)
C40' 0.018(4) 0.028(4) 0.113(12) 0.000(6) 0.006(5) -0.004(3)
C41' 0.045(4) 0.038(4) 0.065(7) -0.006(5) -0.006(5) 0.012(3)
C42' 0.037(4) 0.038(4) 0.041(5) -0.005(4) -0.008(3) 0.013(3)
C46' 0.038(4) 0.085(8) 0.227(13) 0.081(9) -0.019(6) -0.028(5)
O4' 0.048(3) 0.072(4) 0.142(6) 0.036(4) -0.009(4) -0.005(3)
C45 0.062(5) 0.304(15) 0.121(7) -0.100(9) 0.051(5) -0.013(6)
O3 0.069(3) 0.115(6) 0.067(4) -0.042(4) 0.015(2) 0.022(4)
C45' 0.056(5) 0.047(6) 0.053(5) -0.007(4) -0.005(4) -0.002(4)
O3' 0.143(12) 0.058(6) 0.071(7) -0.001(5) 0.048(7) -0.081(7)
N1 0.0550(15) 0.0408(14) 0.0771(19) 0.0204(13) 0.0155(13) 0.0040(12)
N2 0.0632(18) 0.0649(17) 0.0504(16) 0.0140(13) 0.0098(13) 0.0179(14)
N3 0.0470(13) 0.0326(11) 0.0540(15) 0.0075(10) 0.0128(11) -0.0064(10)
N4 0.0408(12) 0.0278(10) 0.0344(11) -0.0013(9) 0.0003(9) -0.0041(9)
O1 0.1042(19) 0.0330(11) 0.0736(16) 0.0048(11) -0.0145(13) -0.0197(11)
O2 0.0386(10) 0.0305(9) 0.0452(11) -0.0065(8) -0.0011(8) -0.0013(7)

loop_
_atom_type_symbol
_atom_type_description
_atom_type_scat_dispersion_real
_atom_type_scat_dispersion_imag
_atom_type_scat_source
C C 0.0033 0.0016 'International Tables Vol C Tables 4.2.6.8 and 6.1.1.4'
H H 0.0000 0.0000 'International Tables Vol C Tables 4.2.6.8 and 6.1.1.4'
N N 0.0061 0.0033 'International Tables Vol C Tables 4.2.6.8 and 6.1.1.4'
O O 0.0106 0.0060 'International Tables Vol C Tables 4.2.6.8 and 6.1.1.4'

loop_
_geom_angle_atom_site_label_1
_geom_angle_atom_site_label_2
_geom_angle_atom_site_label_3
_geom_angle
O1 C1 C2 124.8(3)
O1 C1 C6 116.0(3)
C2 C1 C6 119.2(3)
C1 C2 C3 119.8(3)
C1 C2 H2 120.1
C3 C2 H2 120.1
C4 C3 C2 121.4(3)
C4 C3 H3 119.3
C2 C3 H3 119.3
C5 C4 C3 118.1(2)
C5 C4 N3 120.4(2)
C3 C4 N3 121.5(2)
C6 C5 C4 120.7(3)
C6 C5 H5 119.6
C4 C5 H5 119.6
C5 C6 C1 120.8(3)
C5 C6 H6 119.6
C1 C6 H6 119.6
C9 C7 C8 120.4(3)
C9 C7 H7 119.8
C8 C7 H7 119.8
C12 C8 C7 118.9(3)
C12 C8 N3 120.7(2)
C7 C8 N3 120.3(2)
C7 C9 C10 119.9(3)
C7 C9 H9 120.0
C10 C9 H9 120.0
O3 C10 C9 112.9(4)
C9 C10 O3' 128.4(5)
O3 C10 C11 127.2(4)
C9 C10 C11 119.9(3)
O3' C10 C11 111.7(5)
C12 C11 C10 119.7(3)
C12 C11 H11 120.1
C10 C11 H11 120.1
C11 C12 C8 121.0(3)
C11 C12 H12 119.5
C8 C12 H12 119.5
C14 C13 C27 119.1(2)
C14 C13 N3 120.0(2)
C27 C13 N3 120.9(2)
C15 C14 C13 118.9(2)
C15 C14 H14 120.5
C13 C14 H14 120.5
C14 C15 C25 121.6(2)
C14 C15 C16 130.3(2)
C25 C15 C16 108.1(2)
C17 C16 C28 119.1(2)
C17 C16 C15 134.5(2)
C28 C16 C15 106.4(2)
C16 C17 C18 118.0(2)
C16 C17 H17 121.0
C18 C17 H17 121.0
C19 C18 C17 123.0(2)
C19 C18 C29 118.6(2)
C17 C18 C29 118.5(2)
C18 C19 C20 119.7(2)
C18 C19 C30 116.7(2)
C20 C19 C30 123.5(2)
C28 C20 C21 116.5(2)
C28 C20 C19 115.3(2)
C21 C20 C19 128.1(2)
C22 C21 N4 121.9(2)
C22 C21 C20 118.6(2)
N4 C21 C20 119.4(2)
C21 C22 C23 123.8(2)
C21 C22 H22 118.1
C23 C22 H22 118.1
C24 C23 C22 118.8(2)
C24 C23 H23 120.6
C22 C23 H23 120.6
C23 C24 C28 117.7(2)
C23 C24 C25 135.9(2)
C28 C24 C25 106.4(2)
C26 C25 C15 119.1(2)
C26 C25 C24 132.7(2)
C15 C25 C24 108.2(2)
C25 C26 C27 119.9(2)
C25 C26 H26 120.1
C27 C26 H26 120.1
C26 C27 C13 121.4(3)
C26 C27 H27 119.3
C13 C27 H27 119.3
C20 C28 C16 124.8(2)
C20 C28 C24 124.4(2)
C16 C28 C24 110.8(2)
N1 C29 C18 179.5(3)
N2 C30 C19 173.5(3)
C36 C31 C32 118.8(2)
C36 C31 N4 121.6(2)
C32 C31 N4 119.6(2)
C33 C32 C31 120.8(2)
C33 C32 H32 119.6
C31 C32 H32 119.6
C32 C33 C34 120.0(2)
C32 C33 H33 120.0
C34 C33 H33 120.0
O2 C34 C35 125.1(2)
O2 C34 C33 115.4(2)
C35 C34 C33 119.4(2)
C34 C35 C36 120.2(2)
C34 C35 H35 119.9
C36 C35 H35 119.9
C31 C36 C35 120.8(2)
C31 C36 H36 119.6
C35 C36 H36 119.6
O1 C43 H43A 109.5
O1 C43 H43B 109.5
H43A C43 H43B 109.5
O1 C43 H43C 109.5
H43A C43 H43C 109.5
H43B C43 H43C 109.5
O2 C44 H44A 109.5
O2 C44 H44B 109.5
H44A C44 H44B 109.5
O2 C44 H44C 109.5
H44A C44 H44C 109.5
H44B C44 H44C 109.5
C38 C37 C42 120.0
C38 C37 N4 123.2(5)
C42 C37 N4 116.8(5)
C39 C38 C37 120.0
C39 C38 H38 120.0
C37 C38 H38 120.0
C40 C39 C38 120.0
C40 C39 H39 120.0
C38 C39 H39 120.0
O4 C40 C41 121.4(6)
O4 C40 C39 118.6(6)
C41 C40 C39 120.0
C42 C41 C40 120.0
C42 C41 H41 120.0
C40 C41 H41 120.0
C41 C42 C37 120.0
C41 C42 H42 120.0
C37 C42 H42 120.0
O4 C46 H46A 109.5
O4 C46 H46B 109.5
H46A C46 H46B 109.5
O4 C46 H46C 109.5
H46A C46 H46C 109.5
H46B C46 H46C 109.5
C40 O4 C46 126.4(6)
C38' C37' C42' 120.6(7)
C38' C37' N4 118.8(9)
C42' C37' N4 120.4(10)
C37' C38' C39' 119.0(8)
C37' C38' H38' 120.5
C39' C38' H38' 120.5
C38' C39' C40' 119.2(7)
C38' C39' H39' 120.4
C40' C39' H39' 120.4
O4' C40' C41' 115.8(10)
O4' C40' C39' 124.2(9)
C41' C40' C39' 120.0(7)
C42' C41' C40' 121.1(9)
C42' C41' H41' 119.5
C40' C41' H41' 119.5
C41' C42' C37' 120.0(9)
C41' C42' H42' 120.0
C37' C42' H42' 120.0
O4' C46' H46D 109.5
O4' C46' H46E 109.5
H46D C46' H46E 109.5
O4' C46' H46F 109.5
H46D C46' H46F 109.5
H46E C46' H46F 109.5
C40' O4' C46' 108.5(8)
O3 C45 H45A 109.5
O3 C45 H45B 109.5
H45A C45 H45B 109.5
O3 C45 H45C 109.5
H45A C45 H45C 109.5
H45B C45 H45C 109.5
C10 O3 C45 110.0(6)
O3' C45' H45D 109.5
O3' C45' H45E 109.5
H45D C45' H45E 109.5
O3' C45' H45F 109.5
H45D C45' H45F 109.5
H45E C45' H45F 109.5
C10 O3' C45' 115.7(7)
C13 N3 C4 119.8(2)
C13 N3 C8 121.3(2)
C4 N3 C8 118.9(2)
C37' N4 C21 112.8(6)
C37' N4 C31 127.0(6)
C21 N4 C31 116.8(2)
C21 N4 C37 123.0(4)
C31 N4 C37 114.7(4)
C1 O1 C43 117.1(3)
C34 O2 C44 115.88(19)

loop_
_geom_bond_atom_site_label_1
_geom_bond_atom_site_label_2
_geom_bond_distance
C1 O1 1.372(3)
C1 C2 1.375(4)
C1 C6 1.385(4)
C2 C3 1.386(4)
C2 H2 0.9500
C3 C4 1.386(4)
C3 H3 0.9500
C4 C5 1.382(4)
C4 N3 1.424(3)
C5 C6 1.378(4)
C5 H5 0.9500
C6 H6 0.9500
C7 C9 1.380(4)
C7 C8 1.395(4)
C7 H7 0.9500
C8 C12 1.382(4)
C8 N3 1.432(4)
C9 C10 1.386(4)
C9 H9 0.9500
C10 O3 1.381(5)
C10 O3' 1.389(9)
C10 C11 1.390(5)
C11 C12 1.376(4)
C11 H11 0.9500
C12 H12 0.9500
C13 C14 1.399(4)
C13 C27 1.405(4)
C13 N3 1.408(3)
C14 C15 1.383(4)
C14 H14 0.9500
C15 C25 1.413(3)
C15 C16 1.475(4)
C16 C17 1.372(4)
C16 C28 1.416(3)
C17 C18 1.413(4)
C17 H17 0.9500
C18 C19 1.397(4)
C18 C29 1.439(4)
C19 C20 1.432(3)
C19 C30 1.440(4)
C20 C28 1.392(4)
C20 C21 1.428(3)
C21 C22 1.379(3)
C21 N4 1.423(3)
C22 C23 1.401(4)
C22 H22 0.9500
C23 C24 1.378(4)
C23 H23 0.9500
C24 C28 1.416(3)
C24 C25 1.474(4)
C25 C26 1.374(4)
C26 C27 1.384(4)
C26 H26 0.9500
C27 H27 0.9500
C29 N1 1.146(3)
C30 N2 1.147(4)
C31 C36 1.383(3)
C31 C32 1.394(4)
C31 N4 1.428(3)
C32 C33 1.376(4)
C32 H32 0.9500
C33 C34 1.399(3)
C33 H33 0.9500
C34 O2 1.369(3)
C34 C35 1.379(3)
C35 C36 1.389(3)
C35 H35 0.9500
C36 H36 0.9500
C43 O1 1.426(4)
C43 H43A 0.9800
C43 H43B 0.9800
C43 H43C 0.9800
C44 O2 1.430(3)
C44 H44A 0.9800
C44 H44B 0.9800
C44 H44C 0.9800
C37 C38 1.3900
C37 C42 1.3900
C37 N4 1.462(4)
C38 C39 1.3900
C38 H38 0.9500
C39 C40 1.3900
C39 H39 0.9500
C40 O4 1.352(6)
C40 C41 1.3900
C41 C42 1.3900
C41 H41 0.9500
C42 H42 0.9500
C46 O4 1.378(8)
C46 H46A 0.9800
C46 H46B 0.9800
C46 H46C 0.9800
C37' C38' 1.385(10)
C37' C42' 1.385(11)
C37' N4 1.416(7)
C38' C39' 1.390(10)
C38' H38' 0.9500
C39' C40' 1.391(11)
C39' H39' 0.9500
C40' O4' 1.353(9)
C40' C41' 1.379(11)
C41' C42' 1.336(12)
C41' H41' 0.9500
C42' H42' 0.9500
C46' O4' 1.537(13)
C46' H46D 0.9800
C46' H46E 0.9800
C46' H46F 0.9800
C45 O3 1.449(7)
C45 H45A 0.9800
C45 H45B 0.9800
C45 H45C 0.9800
C45' O3' 1.494(8)
C45' H45D 0.9800
C45' H45E 0.9800
C45' H45F 0.9800

loop_
_geom_hbond_atom_site_label_D
_geom_hbond_atom_site_label_H
_geom_hbond_atom_site_label_A
_geom_hbond_distance_DH
_geom_hbond_distance_HA
_geom_hbond_distance_DA
_geom_hbond_angle_DHA
_geom_hbond_site_symmetry_A
C41' H41' O1 0.95 2.44 3.325(10) 154.3 2_645
C12 H12 O4' 0.95 2.61 3.517(7) 160.1 4_675
C3 H3 O3 0.95 2.63 3.487(8) 149.8 4_576

loop_
_geom_torsion_atom_site_label_1
_geom_torsion_atom_site_label_2
_geom_torsion_atom_site_label_3
_geom_torsion_atom_site_label_4
_geom_torsion
O1 C1 C2 C3 -179.5(3)
C6 C1 C2 C3 1.1(4)
C1 C2 C3 C4 -0.6(4)
C2 C3 C4 C5 -0.6(4)
C2 C3 C4 N3 179.3(2)
C3 C4 C5 C6 1.3(5)
N3 C4 C5 C6 -178.6(3)
C4 C5 C6 C1 -0.8(5)
O1 C1 C6 C5 -179.8(3)
C2 C1 C6 C5 -0.4(5)
C9 C7 C8 C12 1.5(4)
C9 C7 C8 N3 179.7(2)
C8 C7 C9 C10 -2.3(4)
C7 C9 C10 O3 -179.8(4)
C7 C9 C10 O3' -177.6(9)
C7 C9 C10 C11 1.2(4)
O3 C10 C11 C12 -178.0(5)
C9 C10 C11 C12 0.8(5)
O3' C10 C11 C12 179.8(8)
C10 C11 C12 C8 -1.6(5)
C7 C8 C12 C11 0.5(4)
N3 C8 C12 C11 -177.7(3)
C27 C13 C14 C15 0.8(4)
N3 C13 C14 C15 -179.5(2)
C13 C14 C15 C25 -1.7(4)
C13 C14 C15 C16 178.4(2)
C14 C15 C16 C17 0.9(5)
C25 C15 C16 C17 -179.1(3)
C14 C15 C16 C28 -178.6(2)
C25 C15 C16 C28 1.5(3)
C28 C16 C17 C18 -2.3(4)
C15 C16 C17 C18 178.3(2)
C16 C17 C18 C19 3.2(4)
C16 C17 C18 C29 -175.9(2)
C17 C18 C19 C20 -0.2(4)
C29 C18 C19 C20 178.9(2)
C17 C18 C19 C30 -176.0(2)
C29 C18 C19 C30 3.1(3)
C18 C19 C20 C28 -3.4(3)
C30 C19 C20 C28 172.0(2)
C18 C19 C20 C21 177.7(2)
C30 C19 C20 C21 -6.9(4)
C28 C20 C21 C22 -4.6(3)
C19 C20 C21 C22 174.3(2)
C28 C20 C21 N4 172.6(2)
C19 C20 C21 N4 -8.5(4)
N4 C21 C22 C23 -174.8(2)
C20 C21 C22 C23 2.2(4)
C21 C22 C23 C24 1.9(4)
C22 C23 C24 C28 -3.4(3)
C22 C23 C24 C25 175.5(3)
C14 C15 C25 C26 0.8(4)
C16 C15 C25 C26 -179.3(2)
C14 C15 C25 C24 179.4(2)
C16 C15 C25 C24 -0.6(3)
C23 C24 C25 C26 -1.0(5)
C28 C24 C25 C26 178.0(3)
C23 C24 C25 C15 -179.4(3)
C28 C24 C25 C15 -0.4(3)
C15 C25 C26 C27 1.0(4)
C24 C25 C26 C27 -177.3(2)
C25 C26 C27 C13 -1.8(4)
C14 C13 C27 C26 0.9(4)
N3 C13 C27 C26 -178.8(2)
C21 C20 C28 C16 -176.5(2)
C19 C20 C28 C16 4.5(3)
C21 C20 C28 C24 3.2(3)
C19 C20 C28 C24 -175.9(2)
C17 C16 C28 C20 -1.6(4)
C15 C16 C28 C20 177.9(2)
C17 C16 C28 C24 178.7(2)
C15 C16 C28 C24 -1.8(3)
C23 C24 C28 C20 0.8(3)
C25 C24 C28 C20 -178.3(2)
C23 C24 C28 C16 -179.4(2)
C25 C24 C28 C16 1.4(3)
C36 C31 C32 C33 1.8(4)
N4 C31 C32 C33 -175.6(2)
C31 C32 C33 C34 0.4(4)
C32 C33 C34 O2 176.6(2)
C32 C33 C34 C35 -2.0(4)
O2 C34 C35 C36 -177.0(2)
C33 C34 C35 C36 1.4(4)
C32 C31 C36 C35 -2.3(4)
N4 C31 C36 C35 175.0(2)
C34 C35 C36 C31 0.7(4)
C42 C37 C38 C39 0.0
N4 C37 C38 C39 -177.1(9)
C37 C38 C39 C40 0.0
C38 C39 C40 O4 179.8(7)
C38 C39 C40 C41 0.0
O4 C40 C41 C42 -179.8(8)
C39 C40 C41 C42 0.0
C40 C41 C42 C37 0.0
C38 C37 C42 C41 0.0
N4 C37 C42 C41 177.3(8)
C41 C40 O4 C46 36.5(13)
C39 C40 O4 C46 -143.3(9)
C42' C37' C38' C39' 1.9(11)
N4 C37' C38' C39' 177.7(10)
C37' C38' C39' C40' 0.7(12)
C38' C39' C40' O4' 177.6(10)
C38' C39' C40' C41' -2.0(14)
O4' C40' C41' C42' -179.0(9)
C39' C40' C41' C42' 0.7(18)
C40' C41' C42' C37' 1.9(16)
C38' C37' C42' C41' -3.2(12)
N4 C37' C42' C41' -179.0(12)
C41' C40' O4' C46' -173.8(10)
C39' C40' O4' C46' 6.5(13)
C9 C10 O3 C45 171.3(6)
C11 C10 O3 C45 -9.8(9)
C9 C10 O3' C45' -35.8(17)
C11 C10 O3' C45' 145.3(9)
C14 C13 N3 C4 32.8(4)
C27 C13 N3 C4 -147.5(2)
C14 C13 N3 C8 -148.0(2)
C27 C13 N3 C8 31.7(4)
C5 C4 N3 C13 -138.2(3)
C3 C4 N3 C13 42.0(4)
C5 C4 N3 C8 42.6(4)
C3 C4 N3 C8 -137.2(3)
C12 C8 N3 C13 -145.1(3)
C7 C8 N3 C13 36.7(4)
C12 C8 N3 C4 34.1(4)
C7 C8 N3 C4 -144.1(2)
C38' C37' N4 C21 125.3(8)
C42' C37' N4 C21 -58.8(9)
C38' C37' N4 C31 -32.9(12)
C42' C37' N4 C31 143.0(7)
C22 C21 N4 C37' -55.8(7)
C20 C21 N4 C37' 127.2(6)
C22 C21 N4 C31 104.8(3)
C20 C21 N4 C31 -72.3(3)
C22 C21 N4 C37 -47.7(5)
C20 C21 N4 C37 135.2(5)
C36 C31 N4 C37' 131.3(7)
C32 C31 N4 C37' -51.4(8)
C36 C31 N4 C21 -26.0(3)
C32 C31 N4 C21 151.2(2)
C36 C31 N4 C37 128.7(5)
C32 C31 N4 C37 -54.0(5)
C38 C37 N4 C21 127.5(5)
C42 C37 N4 C21 -49.8(7)
C38 C37 N4 C31 -25.5(8)
C42 C37 N4 C31 157.2(4)
C2 C1 O1 C43 7.4(5)
C6 C1 O1 C43 -173.2(3)
C35 C34 O2 C44 -5.5(3)
C33 C34 O2 C44 176.0(2)
